data_7709577
loop_
_publ_author_name
'Yin, Zhu-Bao'
'Wei, Junnian'
'Xi, Zhenfeng'

_publ_section_title
;
 Trisyl-based multidentate ligands: synthesis and their transition-metal
 complexes
;
_journal_name_full 'Dalton Transactions'
_journal_paper_doi 10.1039/D2DT00049K
_journal_year 2022
_chemical_formula_moiety 'C20 H52 Li S Si6, C12 H32 Li N4'
_chemical_formula_sum 'C32 H84 Li2 N4 S Si6'
_chemical_formula_weight 739.51
_chemical_properties_physical Air-sensitive,Moisture-sensitive
_space_group_crystal_system monoclinic
_space_group_IT_number 14
_space_group_name_Hall '-P 2yn'
_space_group_name_H-M_alt 'P 1 21/n 1'
_atom_sites_solution_hydrogens geom
_atom_sites_solution_primary dual
_audit_creation_date 2021-12-02
_audit_creation_method
;
Olex2 1.2
(compiled 2018.05.29 svn.r3508 for OlexSys, GUI svn.r5506)
;
_audit_update_record
;
2021-12-02 deposited with the CCDC.	2022-02-15 downloaded from the CCDC.
;
_cell_angle_alpha 90
_cell_angle_beta 92.695(2)
_cell_angle_gamma 90
_cell_formula_units_Z 4
_cell_length_a 9.4284(2)
_cell_length_b 17.4514(4)
_cell_length_c 29.3718(6)
_cell_measurement_reflns_used 27888
_cell_measurement_temperature 180.00(10)
_cell_measurement_theta_max 28.5220
_cell_measurement_theta_min 2.3030
_cell_volume 4827.45(18)
_computing_cell_refinement 'CrysAlisPro 1.171.39.33c (Rigaku OD, 2017)'
_computing_data_collection 'CrysAlisPro 1.171.39.33c (Rigaku OD, 2017)'
_computing_data_reduction 'CrysAlisPro 1.171.39.33c (Rigaku OD, 2017)'
_computing_molecular_graphics 'Olex2 (Dolomanov et al., 2009)'
_computing_publication_material 'Olex2 (Dolomanov et al., 2009)'
_computing_structure_refinement 'ShelXL (Sheldrick, 2015)'
_computing_structure_solution 'ShelXT (Sheldrick, 2015)'
_diffrn_ambient_environment N~2~
_diffrn_ambient_temperature 180.00(10)
_diffrn_detector 'CCD plate'
_diffrn_measured_fraction_theta_full 0.999
_diffrn_measured_fraction_theta_max 0.999
_diffrn_measurement_details
;
List of Runs (angles in degrees, time in seconds):

  # Type    Start    End  Width  t~exp~   \w     \q     \k     \f   Frames
#--------------------------------------------------------------------------
  1  \w    -94.00  -4.00   0.50    2.00    --   -5.80 -37.00-120.00  180
  2  \w    -31.00  -5.00   0.50    2.00    --   -5.80 -57.00-120.00   52
  3  \w     20.00  46.00   0.50    2.00    --   -5.80  66.00  95.34   52
  4  \w    -37.00  14.00   0.50    2.00    --   -5.80 -57.00  30.00  102
  5  \w    -95.00   1.00   0.50    2.00    --   -5.80 -57.00 150.00  192
  6  \w    -18.00   8.00   0.50    2.00    --   -5.80  37.00 120.00   52
  7  \w    -83.00  35.00   0.50    2.00    --    6.10 -37.00-180.00  236
  8  \w    -77.00   1.00   0.50    2.00    --    6.10 -19.00-120.00  156
  9  \w     38.00  63.00   0.50    2.00    --    6.10  57.00 120.00   50
 10  \w    -28.00  74.00   0.50    2.00    --    6.10  77.00   0.00  204
;
_diffrn_measurement_device 'four-circle diffractometer'
_diffrn_measurement_device_type 'XtaLAB AFC12 (RINC): Kappa single'
_diffrn_measurement_method '\w scans'
_diffrn_orient_matrix_type 'CrysAlisPro convention (1999,Acta A55,543-557)'
_diffrn_orient_matrix_UB_11 0.0175327000
_diffrn_orient_matrix_UB_12 0.0353241000
_diffrn_orient_matrix_UB_13 0.0107877000
_diffrn_orient_matrix_UB_21 -0.0598128000
_diffrn_orient_matrix_UB_22 0.0174119000
_diffrn_orient_matrix_UB_23 -0.0113008000
_diffrn_orient_matrix_UB_31 -0.0422821000
_diffrn_orient_matrix_UB_32 -0.0099959000
_diffrn_orient_matrix_UB_33 0.0184572000
_diffrn_radiation_monochromator mirror
_diffrn_radiation_probe x-ray
_diffrn_radiation_type MoK\a
_diffrn_radiation_wavelength 0.71073
_diffrn_reflns_av_R_equivalents 0.0370
_diffrn_reflns_av_unetI/netI 0.0214
_diffrn_reflns_Laue_measured_fraction_full 0.999
_diffrn_reflns_Laue_measured_fraction_max 0.999
_diffrn_reflns_limit_h_max 12
_diffrn_reflns_limit_h_min -12
_diffrn_reflns_limit_k_max 22
_diffrn_reflns_limit_k_min -22
_diffrn_reflns_limit_l_max 33
_diffrn_reflns_limit_l_min -38
_diffrn_reflns_number 99372
_diffrn_reflns_point_group_measured_fraction_full 0.999
_diffrn_reflns_point_group_measured_fraction_max 0.999
_diffrn_reflns_theta_full 25.242
_diffrn_reflns_theta_max 27.483
_diffrn_reflns_theta_min 2.302
_diffrn_source 'Rotating-anode X-ray tube'
_diffrn_source_type 'Rigaku (Mo) X-ray Source'
_exptl_absorpt_coefficient_mu 0.240
_exptl_absorpt_correction_T_max 1.00000
_exptl_absorpt_correction_T_min 0.83686
_exptl_absorpt_correction_type multi-scan
_exptl_absorpt_process_details
;
CrysAlisPro 1.171.39.33c (Rigaku Oxford Diffraction, 2017)
Empirical absorption correction using spherical harmonics,
 implemented in SCALE3 ABSPACK scaling algorithm.
;
_exptl_crystal_colour 'clear light colourless'
_exptl_crystal_colour_lustre clear
_exptl_crystal_colour_modifier light
_exptl_crystal_colour_primary colourless
_exptl_crystal_density_diffrn 1.017
_exptl_crystal_description block
_exptl_crystal_F_000 1640
_exptl_crystal_size_max 0.1
_exptl_crystal_size_mid 0.1
_exptl_crystal_size_min 0.1
_refine_diff_density_max 0.282
_refine_diff_density_min -0.305
_refine_diff_density_rms 0.037
_refine_ls_extinction_method none
_refine_ls_goodness_of_fit_ref 1.070
_refine_ls_hydrogen_treatment constr
_refine_ls_matrix_type full
_refine_ls_number_parameters 622
_refine_ls_number_reflns 11070
_refine_ls_number_restraints 482
_refine_ls_restrained_S_all 1.067
_refine_ls_R_factor_all 0.0466
_refine_ls_R_factor_gt 0.0379
_refine_ls_shift/su_max 0.002
_refine_ls_shift/su_mean 0.000
_refine_ls_structure_factor_coef Fsqd
_refine_ls_weighting_details
;
 w=1/[\s^2^(Fo^2^)+(0.0410P)^2^+1.6742P]
 where P=(Fo^2^+2Fc^2^)/3
;
_refine_ls_weighting_scheme calc
_refine_ls_wR_factor_gt 0.0922
_refine_ls_wR_factor_ref 0.0961
_reflns_Friedel_coverage 0.000
_reflns_number_gt 9497
_reflns_number_total 11070
_reflns_threshold_expression 'I > 2\s(I)'
_cod_data_source_file d2dt00049k2.cif
_cod_data_source_block exp_6212
_cod_database_code 7709577
_shelxl_version_number 2013-2
_chemical_oxdiff_formula 'C H S N Si Li'
_shelx_space_group_comment
;
The symmetry employed for this shelxl refinement is uniquely defined
by the following loop, which should always be used as a source of
symmetry information in preference to the above space-group names.
They are only intended as comments.
;
_shelx_estimated_absorpt_t_max 0.976
_shelx_estimated_absorpt_t_min 0.976
_reflns_odcompleteness_completeness 99.90
_reflns_odcompleteness_iscentric 1
_reflns_odcompleteness_theta 27.42
_olex2_refinement_description
;
1. Fixed Uiso
 At 1.2 times of:
  All C(H,H) groups
 At 1.5 times of:
  All C(H,H,H) groups
2. Restrained distances
 C23A-C24A = C24-C23
 1.54 with sigma of 0.02
3. Uiso/Uaniso restraints and constraints
N3 \\sim N4 \\sim C27 \\sim C28 \\sim C29 \\sim C30 \\sim C31 \\sim C32 \\sim
Li2 \\sim N1 \\sim C22 \\sim C23 \\sim C24 \\sim N2A \\sim C21A \\sim C23A
\\sim C24A \\sim C25A \\sim C26A: within 3A with sigma of 0.01 and sigma for
terminal atoms of 0.02
Uanis(N3) \\sim Ueq, Uanis(N4) \\sim Ueq, Uanis(C29) \\sim Ueq, Uanis(C30)
\\sim Ueq, Uanis(C27) \\sim Ueq, Uanis(C31) \\sim Ueq, Uanis(C32) \\sim Ueq,
Uanis(C28) \\sim Ueq, Uanis(Li2) \\sim Ueq, Uanis(C24) \\sim Ueq, Uanis(C23)
\\sim Ueq, Uanis(N1) \\sim Ueq, Uanis(N2A) \\sim Ueq, Uanis(C21A) \\sim Ueq,
Uanis(C26A) \\sim Ueq, Uanis(C22) \\sim Ueq, Uanis(C25A) \\sim Ueq, Uanis(C24A)
\\sim Ueq, Uanis(C23A) \\sim Ueq: with sigma of 0.1 and sigma for terminal
atoms of 0.2
4. Others
 Sof(S1A)=Sof(Si4A)=Sof(Si6A)=Sof(C1A)=Sof(H1AA)=Sof(H1AB)=Sof(H1AC)=Sof(C10A)=
 Sof(H10C)=Sof(H10D)=Sof(C11A)=Sof(H11C)=Sof(H11D)=Sof(C12A)=Sof(H12D)=
 Sof(H12E)=Sof(H12F)=Sof(C13A)=Sof(H13D)=Sof(H13E)=Sof(H13F)=Sof(C18A)=
 Sof(H18D)=Sof(H18E)=Sof(H18F)=Sof(C19A)=Sof(H19D)=Sof(H19E)=Sof(H19F)=
 Sof(C20A)=Sof(H20D)=Sof(H20E)=Sof(H20F)=Sof(Li1A)=1-FVAR(1)
 Sof(S1)=Sof(Si4)=Sof(Si6)=Sof(C1)=Sof(H1A)=Sof(H1B)=Sof(H1C)=Sof(C10)=
 Sof(H10A)=Sof(H10B)=Sof(C11)=Sof(H11A)=Sof(H11B)=Sof(C12)=Sof(H12A)=Sof(H12B)=
 Sof(H12C)=Sof(C13)=Sof(H13A)=Sof(H13B)=Sof(H13C)=Sof(C18)=Sof(H18A)=Sof(H18B)=
 Sof(H18C)=Sof(C19)=Sof(H19A)=Sof(H19B)=Sof(H19C)=Sof(C20)=Sof(H20A)=Sof(H20B)=
 Sof(H20C)=Sof(Li1)=FVAR(1)
 Sof(N1A)=Sof(N2A)=Sof(C21A)=Sof(H21D)=Sof(H21E)=Sof(H21F)=Sof(C22A)=Sof(H22D)=
 Sof(H22E)=Sof(H22F)=Sof(C23A)=Sof(H23C)=Sof(H23D)=Sof(C24A)=Sof(H24C)=
 Sof(H24D)=Sof(C25A)=Sof(H25D)=Sof(H25E)=Sof(H25F)=Sof(C26A)=Sof(H26D)=
 Sof(H26E)=Sof(H26F)=1-FVAR(2)
 Sof(N1)=Sof(N2)=Sof(C21)=Sof(H21A)=Sof(H21B)=Sof(H21C)=Sof(C22)=Sof(H22A)=
 Sof(H22B)=Sof(H22C)=Sof(C23)=Sof(H23A)=Sof(H23B)=Sof(C24)=Sof(H24A)=Sof(H24B)=
 Sof(C25)=Sof(H25A)=Sof(H25B)=Sof(H25C)=Sof(C26)=Sof(H26A)=Sof(H26B)=Sof(H26C)=
 FVAR(2)
5.a Secondary CH2 refined with riding coordinates:
 C10(H10A,H10B), C11(H11A,H11B), C10A(H10C,H10D), C11A(H11C,H11D), C29(H29A,
 H29B), C30(H30A,H30B), C23(H23A,H23B), C24(H24A,H24B), C23A(H23C,H23D),
 C24A(H24C,H24D)
5.b Idealised Me refined as rotating group:
 C2(H2A,H2B,H2C), C3(H3A,H3B,H3C), C5(H5A,H5B,H5C), C6(H6A,H6B,H6C), C7(H7A,
 H7B,H7C), C8(H8A,H8B,H8C), C9(H9A,H9B,H9C), C15(H15A,H15B,H15C), C16(H16A,H16B,
 H16C), C17(H17A,H17B,H17C), C1(H1A,H1B,H1C), C12(H12A,H12B,H12C), C13(H13A,
 H13B,H13C), C18(H18A,H18B,H18C), C19(H19A,H19B,H19C), C20(H20A,H20B,H20C),
 C1A(H1AA,H1AB,H1AC), C12A(H12D,H12E,H12F), C13A(H13D,H13E,H13F), C18A(H18D,
 H18E,H18F), C19A(H19D,H19E,H19F), C20A(H20D,H20E,H20F), C27(H27A,H27B,H27C),
 C28(H28A,H28B,H28C), C31(H31A,H31B,H31C), C32(H32A,H32B,H32C), C21(H21A,H21B,
 H21C), C22(H22A,H22B,H22C), C25(H25A,H25B,H25C), C26(H26A,H26B,H26C),
 C21A(H21D,H21E,H21F), C22A(H22D,H22E,H22F), C25A(H25D,H25E,H25F), C26A(H26D,
 H26E,H26F)
;
_olex2_submission_special_instructions 'No special instructions were received'
_oxdiff_exptl_absorpt_empirical_details
;
Empirical correction (ABSPACK) includes:
- Absorption correction using spherical harmonics
- Frame scaling
;
_oxdiff_exptl_absorpt_empirical_full_max 1.181
_oxdiff_exptl_absorpt_empirical_full_min 0.796

loop_
_space_group_symop_operation_xyz
'x, y, z'
'-x+1/2, y+1/2, -z+1/2'
'-x, -y, -z'
'x-1/2, -y-1/2, z-1/2'

loop_
_atom_site_label
_atom_site_type_symbol
_atom_site_fract_x
_atom_site_fract_y
_atom_site_fract_z
_atom_site_U_iso_or_equiv
_atom_site_adp_type
_atom_site_occupancy
_atom_site_site_symmetry_order
_atom_site_calc_flag
_atom_site_refinement_flags_posn
_atom_site_refinement_flags_adp
_atom_site_refinement_flags_occupancy
_atom_site_disorder_assembly
_atom_site_disorder_group
Si1 Si 0.27342(4) 0.90006(2) 0.66037(2) 0.02631(8) Uani 1 1 d . . . . .
Si2 Si 0.49173(4) 0.86289(2) 0.58920(2) 0.02621(8) Uani 1 1 d . . . . .
Si3 Si 0.18129(4) 0.89912(2) 0.55952(2) 0.02590(8) Uani 1 1 d . . . . .
Si5 Si 0.31184(4) 0.55987(2) 0.57811(2) 0.03879(11) Uani 1 1 d . . . . .
C2 C 0.34370(18) 1.00059(9) 0.67132(6) 0.0448(4) Uani 1 1 d . . . . .
H2A H 0.4453 1.0004 0.6703 0.067 Uiso 1 1 calc GR . . . .
H2B H 0.3169 1.0176 0.7008 0.067 Uiso 1 1 calc GR . . . .
H2C H 0.3045 1.0346 0.6483 0.067 Uiso 1 1 calc GR . . . .
C3 C 0.08032(15) 0.90610(9) 0.67418(5) 0.0371(3) Uani 1 1 d . . . . .
H3A H 0.0319 0.9409 0.6534 0.056 Uiso 1 1 calc GR . . . .
H3B H 0.0729 0.9242 0.7048 0.056 Uiso 1 1 calc GR . . . .
H3C H 0.0378 0.8562 0.6713 0.056 Uiso 1 1 calc GR . . . .
C4 C 0.30419(13) 0.86076(7) 0.60425(4) 0.0228(2) Uani 1 1 d . . . . .
C5 C 0.54941(18) 0.95361(10) 0.56044(6) 0.0454(4) Uani 1 1 d . . . . .
H5A H 0.4988 0.9587 0.5315 0.068 Uiso 1 1 calc GR . . . .
H5B H 0.6495 0.9514 0.5560 0.068 Uiso 1 1 calc GR . . . .
H5C H 0.5292 0.9969 0.5792 0.068 Uiso 1 1 calc GR . . . .
C6 C 0.62468(15) 0.85320(10) 0.63888(5) 0.0392(3) Uani 1 1 d . . . . .
H6A H 0.6122 0.8945 0.6599 0.059 Uiso 1 1 calc GR . . . .
H6B H 0.7191 0.8550 0.6280 0.059 Uiso 1 1 calc GR . . . .
H6C H 0.6104 0.8052 0.6540 0.059 Uiso 1 1 calc GR . . . .
C7 C 0.54077(18) 0.78278(10) 0.54994(6) 0.0478(4) Uani 1 1 d . . . . .
H7A H 0.5265 0.7344 0.5646 0.072 Uiso 1 1 calc GR . . . .
H7B H 0.6387 0.7877 0.5428 0.072 Uiso 1 1 calc GR . . . .
H7C H 0.4821 0.7854 0.5224 0.072 Uiso 1 1 calc GR . . . .
C8 C 0.22700(17) 0.87141(9) 0.49994(5) 0.0390(3) Uani 1 1 d . . . . .
H8A H 0.3171 0.8932 0.4932 0.059 Uiso 1 1 calc GR . . . .
H8B H 0.1552 0.8903 0.4786 0.059 Uiso 1 1 calc GR . . . .
H8C H 0.2320 0.8166 0.4977 0.059 Uiso 1 1 calc GR . . . .
C9 C 0.1629(2) 1.00693(9) 0.55741(6) 0.0524(4) Uani 1 1 d . . . . .
H9A H 0.1279 1.0250 0.5856 0.079 Uiso 1 1 calc GR . . . .
H9B H 0.0976 1.0210 0.5328 0.079 Uiso 1 1 calc GR . . . .
H9C H 0.2539 1.0296 0.5528 0.079 Uiso 1 1 calc GR . . . .
C14 C 0.19643(15) 0.61342(8) 0.61494(5) 0.0305(3) Uani 1 1 d . . . . .
C15 C 0.5061(2) 0.56103(17) 0.59682(10) 0.0915(9) Uani 1 1 d . . . . .
H15A H 0.5329 0.6118 0.6063 0.137 Uiso 1 1 calc GR . . . .
H15B H 0.5619 0.5457 0.5718 0.137 Uiso 1 1 calc GR . . . .
H15C H 0.5224 0.5261 0.6218 0.137 Uiso 1 1 calc GR . . . .
C16 C 0.2687(2) 0.45429(10) 0.57172(9) 0.0742(7) Uani 1 1 d . . . . .
H16A H 0.2714 0.4306 0.6012 0.111 Uiso 1 1 calc GR . . . .
H16B H 0.3372 0.4303 0.5532 0.111 Uiso 1 1 calc GR . . . .
H16C H 0.1755 0.4485 0.5575 0.111 Uiso 1 1 calc GR . . . .
C17 C 0.3104(2) 0.59677(13) 0.51781(7) 0.0638(5) Uani 1 1 d . . . . .
H17A H 0.2185 0.5883 0.5032 0.096 Uiso 1 1 calc GR . . . .
H17B H 0.3810 0.5702 0.5014 0.096 Uiso 1 1 calc GR . . . .
H17C H 0.3310 0.6506 0.5181 0.096 Uiso 1 1 calc GR . . . .
S1 S 0.00648(9) 0.75218(5) 0.55308(3) 0.0330(2) Uani 0.4135(11) 1 d . . P A 1
Si4 Si 0.0139(2) 0.60630(11) 0.60606(7) 0.0379(4) Uani 0.4135(11) 1 d . . P A 1
Si6 Si 0.27846(17) 0.60530(6) 0.67338(3) 0.0347(3) Uani 0.4135(11) 1 d . . P A 1
C1 C 0.3533(19) 0.8549(7) 0.7106(6) 0.039(3) Uani 0.4135(11) 1 d . . P A 1
H1A H 0.3253 0.8020 0.7113 0.058 Uiso 0.4135(11) 1 calc GR . P A 1
H1B H 0.3222 0.8804 0.7373 0.058 Uiso 0.4135(11) 1 calc GR . P A 1
H1C H 0.4548 0.8582 0.7098 0.058 Uiso 0.4135(11) 1 calc GR . P A 1
C10 C -0.0095(15) 0.8533(6) 0.5644(5) 0.0314(18) Uani 0.4135(11) 1 d . . P A 1
H10A H -0.0433 0.8615 0.5947 0.038 Uiso 0.4135(11) 1 calc R . P A 1
H10B H -0.0763 0.8767 0.5424 0.038 Uiso 0.4135(11) 1 calc R . P A 1
C11 C -0.0633(4) 0.7065(2) 0.60269(15) 0.0387(8) Uani 0.4135(11) 1 d . . P A 1
H11A H -0.1661 0.7042 0.5998 0.046 Uiso 0.4135(11) 1 calc R . P A 1
H11B H -0.0361 0.7352 0.6300 0.046 Uiso 0.4135(11) 1 calc R . P A 1
C12 C -0.0572(5) 0.5619(3) 0.5516(3) 0.082(2) Uani 0.4135(11) 1 d . . P A 1
H12A H -0.0117 0.5846 0.5264 0.123 Uiso 0.4135(11) 1 calc GR . P A 1
H12B H -0.1577 0.5705 0.5484 0.123 Uiso 0.4135(11) 1 calc GR . P A 1
H12C H -0.0387 0.5078 0.5523 0.123 Uiso 0.4135(11) 1 calc GR . P A 1
C13 C -0.0881(5) 0.5545(3) 0.6506(2) 0.086(2) Uani 0.4135(11) 1 d . . P A 1
H13A H -0.1803 0.5407 0.6380 0.129 Uiso 0.4135(11) 1 calc GR . P A 1
H13B H -0.0982 0.5875 0.6765 0.129 Uiso 0.4135(11) 1 calc GR . P A 1
H13C H -0.0375 0.5090 0.6601 0.129 Uiso 0.4135(11) 1 calc GR . P A 1
C18 C 0.1664(6) 0.6562(3) 0.71573(17) 0.0576(12) Uani 0.4135(11) 1 d . . P A 1
H18A H 0.1444 0.7069 0.7049 0.086 Uiso 0.4135(11) 1 calc GR . P A 1
H18B H 0.2180 0.6593 0.7446 0.086 Uiso 0.4135(11) 1 calc GR . P A 1
H18C H 0.0800 0.6281 0.7192 0.086 Uiso 0.4135(11) 1 calc GR . P A 1
C19 C 0.4589(4) 0.6525(3) 0.68233(14) 0.0518(10) Uani 0.4135(11) 1 d . . P A 1
H19A H 0.5314 0.6179 0.6731 0.078 Uiso 0.4135(11) 1 calc GR . P A 1
H19B H 0.4751 0.6650 0.7140 0.078 Uiso 0.4135(11) 1 calc GR . P A 1
H19C H 0.4616 0.6985 0.6644 0.078 Uiso 0.4135(11) 1 calc GR . P A 1
C20 C 0.3035(9) 0.5054(3) 0.6973(2) 0.0647(19) Uani 0.4135(11) 1 d . . P A 1
H20A H 0.2129 0.4804 0.6983 0.097 Uiso 0.4135(11) 1 calc GR . P A 1
H20B H 0.3464 0.5084 0.7276 0.097 Uiso 0.4135(11) 1 calc GR . P A 1
H20C H 0.3639 0.4765 0.6783 0.097 Uiso 0.4135(11) 1 calc GR . P A 1
Li1 Li 0.2402(9) 0.7353(5) 0.5982(3) 0.0287(18) Uani 0.4135(11) 1 d . . P A 1
S1A S 0.38084(6) 0.73507(3) 0.69821(2) 0.03174(16) Uani 0.5865(11) 1 d . . P A 2
Si4A Si 0.19502(10) 0.59773(4) 0.67622(2) 0.02938(17) Uani 0.5865(11) 1 d . . P A 2
Si6A Si 0.00763(15) 0.62113(8) 0.58987(4) 0.0326(3) Uani 0.5865(11) 1 d . . P A 2
C1A C -0.0063(11) 0.8723(5) 0.5615(4) 0.0395(17) Uani 0.5865(11) 1 d . . P A 2
H1AA H -0.0136 0.8186 0.5679 0.059 Uiso 0.5865(11) 1 calc GR . P A 2
H1AB H -0.0540 0.8833 0.5326 0.059 Uiso 0.5865(11) 1 calc GR . P A 2
H1AC H -0.0497 0.9011 0.5850 0.059 Uiso 0.5865(11) 1 calc GR . P A 2
C10A C 0.3575(12) 0.8357(5) 0.7101(3) 0.0304(14) Uani 0.5865(11) 1 d . . P A 2
H10C H 0.4496 0.8570 0.7192 0.036 Uiso 0.5865(11) 1 calc R . P A 2
H10D H 0.2980 0.8401 0.7361 0.036 Uiso 0.5865(11) 1 calc R . P A 2
C11A C 0.2112(3) 0.69248(17) 0.70922(9) 0.0344(6) Uani 0.5865(11) 1 d . . P A 2
H11C H 0.1349 0.7269 0.6994 0.041 Uiso 0.5865(11) 1 calc R . P A 2
H11D H 0.2047 0.6831 0.7416 0.041 Uiso 0.5865(11) 1 calc R . P A 2
C12A C 0.3471(5) 0.5391(2) 0.70109(15) 0.0513(9) Uani 0.5865(11) 1 d . . P A 2
H12D H 0.3438 0.4887 0.6880 0.077 Uiso 0.5865(11) 1 calc GR . P A 2
H12E H 0.3399 0.5355 0.7335 0.077 Uiso 0.5865(11) 1 calc GR . P A 2
H12F H 0.4352 0.5633 0.6944 0.077 Uiso 0.5865(11) 1 calc GR . P A 2
C13A C 0.0374(3) 0.54840(18) 0.70107(10) 0.0511(7) Uani 0.5865(11) 1 d . . P A 2
H13D H -0.0488 0.5716 0.6891 0.077 Uiso 0.5865(11) 1 calc GR . P A 2
H13E H 0.0431 0.5536 0.7336 0.077 Uiso 0.5865(11) 1 calc GR . P A 2
H13F H 0.0380 0.4951 0.6931 0.077 Uiso 0.5865(11) 1 calc GR . P A 2
C18A C -0.1114(3) 0.68485(18) 0.62406(11) 0.0448(7) Uani 0.5865(11) 1 d . . P A 2
H18D H -0.1992 0.6936 0.6070 0.067 Uiso 0.5865(11) 1 calc GR . P A 2
H18E H -0.0648 0.7330 0.6301 0.067 Uiso 0.5865(11) 1 calc GR . P A 2
H18F H -0.1302 0.6602 0.6524 0.067 Uiso 0.5865(11) 1 calc GR . P A 2
C19A C -0.0065(4) 0.6619(2) 0.53050(10) 0.0651(10) Uani 0.5865(11) 1 d . . P A 2
H19D H 0.0544 0.7058 0.5288 0.098 Uiso 0.5865(11) 1 calc GR . P A 2
H19E H -0.1029 0.6769 0.5233 0.098 Uiso 0.5865(11) 1 calc GR . P A 2
H19F H 0.0218 0.6238 0.5092 0.098 Uiso 0.5865(11) 1 calc GR . P A 2
C20A C -0.0896(3) 0.5258(2) 0.58454(17) 0.0653(10) Uani 0.5865(11) 1 d . . P A 2
H20D H -0.1850 0.5343 0.5728 0.098 Uiso 0.5865(11) 1 calc GR . P A 2
H20E H -0.0914 0.5020 0.6140 0.098 Uiso 0.5865(11) 1 calc GR . P A 2
H20F H -0.0413 0.4929 0.5641 0.098 Uiso 0.5865(11) 1 calc GR . P A 2
Li1A Li 0.2772(7) 0.7352(4) 0.6140(2) 0.0297(13) Uani 0.5865(11) 1 d . . P A 2
N3 N 0.17061(13) 0.87517(7) 0.32539(5) 0.0391(3) Uani 1 1 d . U . . .
N4 N 0.03866(12) 0.74172(7) 0.36675(4) 0.0349(3) Uani 1 1 d . U . . .
C27 C 0.2236(2) 0.92411(10) 0.36316(8) 0.0593(5) Uani 1 1 d . U . . .
H27A H 0.1720 0.9715 0.3626 0.089 Uiso 1 1 calc GR . . . .
H27B H 0.3227 0.9343 0.3600 0.089 Uiso 1 1 calc GR . . . .
H27C H 0.2107 0.8985 0.3916 0.089 Uiso 1 1 calc GR . . . .
C28 C 0.2026(3) 0.91285(13) 0.28251(8) 0.0772(7) Uani 1 1 d . U . . .
H28A H 0.1655 0.8826 0.2574 0.116 Uiso 1 1 calc GR . . . .
H28B H 0.3036 0.9179 0.2807 0.116 Uiso 1 1 calc GR . . . .
H28C H 0.1596 0.9627 0.2814 0.116 Uiso 1 1 calc GR . . . .
C29 C 0.01558(16) 0.86550(10) 0.32643(6) 0.0468(4) Uani 1 1 d . U . . .
H29A H -0.0192 0.8408 0.2985 0.056 Uiso 1 1 calc R . . . .
H29B H -0.0289 0.9155 0.3279 0.056 Uiso 1 1 calc R . . . .
C30 C -0.02566(17) 0.81851(10) 0.36633(6) 0.0466(4) Uani 1 1 d . U . . .
H30A H 0.0035 0.8450 0.3942 0.056 Uiso 1 1 calc R . . . .
H30B H -0.1282 0.8134 0.3655 0.056 Uiso 1 1 calc R . . . .
C31 C -0.03496(19) 0.69239(11) 0.33293(7) 0.0549(5) Uani 1 1 d . U . . .
H31A H -0.1340 0.6900 0.3390 0.082 Uiso 1 1 calc GR . . . .
H31B H 0.0050 0.6418 0.3346 0.082 Uiso 1 1 calc GR . . . .
H31C H -0.0241 0.7130 0.3030 0.082 Uiso 1 1 calc GR . . . .
C32 C 0.0254(2) 0.70757(12) 0.41221(6) 0.0592(5) Uani 1 1 d . U . . .
H32A H 0.0730 0.7395 0.4347 0.089 Uiso 1 1 calc GR . . . .
H32B H 0.0677 0.6575 0.4129 0.089 Uiso 1 1 calc GR . . . .
H32C H -0.0732 0.7035 0.4187 0.089 Uiso 1 1 calc GR . . . .
Li2 Li 0.2424(2) 0.76295(13) 0.34166(8) 0.0302(4) Uani 1 1 d . U . . .
N1 N 0.4372(12) 0.7541(4) 0.3800(4) 0.0356(13) Uani 0.599(5) 1 d . U P B 1
N2 N 0.3302(14) 0.6859(5) 0.2932(4) 0.0435(18) Uani 0.599(5) 1 d . . P B 1
C21 C 0.4119(16) 0.7060(9) 0.4244(3) 0.058(2) Uani 0.599(5) 1 d . . P B 1
H21A H 0.3582 0.7359 0.4450 0.087 Uiso 0.599(5) 1 calc GR . P B 1
H21B H 0.5018 0.6926 0.4390 0.087 Uiso 0.599(5) 1 calc GR . P B 1
H21C H 0.3603 0.6601 0.4164 0.087 Uiso 0.599(5) 1 calc GR . P B 1
C22 C 0.5209(8) 0.8060(4) 0.3877(3) 0.0729(17) Uani 0.599(5) 1 d . U P B 1
H22A H 0.5465 0.8286 0.3594 0.109 Uiso 0.599(5) 1 calc GR . P B 1
H22B H 0.6044 0.7862 0.4035 0.109 Uiso 0.599(5) 1 calc GR . P B 1
H22C H 0.4779 0.8441 0.4062 0.109 Uiso 0.599(5) 1 calc GR . P B 1
C23 C 0.5045(4) 0.6822(2) 0.35110(11) 0.0436(8) Uani 0.599(5) 1 d D U P B 1
H23A H 0.6057 0.6778 0.3583 0.052 Uiso 0.599(5) 1 calc R . P B 1
H23B H 0.4594 0.6344 0.3591 0.052 Uiso 0.599(5) 1 calc R . P B 1
C24 C 0.4781(3) 0.6985(2) 0.30158(11) 0.0447(8) Uani 0.599(5) 1 d D U P B 1
H24A H 0.5029 0.7511 0.2946 0.054 Uiso 0.599(5) 1 calc R . P B 1
H24B H 0.5332 0.6644 0.2832 0.054 Uiso 0.599(5) 1 calc R . P B 1
C25 C 0.3038(5) 0.7300(4) 0.24227(16) 0.0676(15) Uani 0.599(5) 1 d . . P B 1
H25A H 0.2037 0.7336 0.2349 0.101 Uiso 0.599(5) 1 calc GR . P B 1
H25B H 0.3485 0.7010 0.2192 0.101 Uiso 0.599(5) 1 calc GR . P B 1
H25C H 0.3440 0.7805 0.2439 0.101 Uiso 0.599(5) 1 calc GR . P B 1
C26 C 0.2589(16) 0.6149(7) 0.2853(5) 0.104(4) Uani 0.599(5) 1 d . . P B 1
H26A H 0.2385 0.5919 0.3140 0.156 Uiso 0.599(5) 1 calc GR . P B 1
H26B H 0.3183 0.5811 0.2688 0.156 Uiso 0.599(5) 1 calc GR . P B 1
H26C H 0.1717 0.6237 0.2679 0.156 Uiso 0.599(5) 1 calc GR . P B 1
N1A N 0.4314(18) 0.7341(5) 0.3806(5) 0.0309(17) Uani 0.401(5) 1 d . . P B 2
N2A N 0.320(2) 0.7006(8) 0.2875(7) 0.0374(17) Uani 0.401(5) 1 d . U P B 2
C21A C 0.407(2) 0.6965(13) 0.4158(5) 0.059(3) Uani 0.401(5) 1 d . U P B 2
H21D H 0.4943 0.6778 0.4295 0.089 Uiso 0.401(5) 1 calc GR . P B 2
H21E H 0.3457 0.6541 0.4078 0.089 Uiso 0.401(5) 1 calc GR . P B 2
H21F H 0.3610 0.7291 0.4370 0.089 Uiso 0.401(5) 1 calc GR . P B 2
C22A C 0.5087(10) 0.8233(5) 0.4032(3) 0.0486(16) Uani 0.401(5) 1 d . . P B 2
H22D H 0.5209 0.8586 0.3786 0.073 Uiso 0.401(5) 1 calc GR . P B 2
H22E H 0.5992 0.8128 0.4182 0.073 Uiso 0.401(5) 1 calc GR . P B 2
H22F H 0.4465 0.8454 0.4246 0.073 Uiso 0.401(5) 1 calc GR . P B 2
C23A C 0.5320(5) 0.7245(4) 0.34662(18) 0.0463(11) Uani 0.401(5) 1 d D U P B 2
H23C H 0.6242 0.7095 0.3597 0.056 Uiso 0.401(5) 1 calc R . P B 2
H23D H 0.5418 0.7707 0.3287 0.056 Uiso 0.401(5) 1 calc R . P B 2
C24A C 0.4631(5) 0.6606(3) 0.3188(2) 0.0491(12) Uani 0.401(5) 1 d D U P B 2
H24C H 0.4304 0.6206 0.3387 0.059 Uiso 0.401(5) 1 calc R . P B 2
H24D H 0.5304 0.6385 0.2986 0.059 Uiso 0.401(5) 1 calc R . P B 2
C25A C 0.3533(10) 0.7345(5) 0.2561(3) 0.0671(18) Uani 0.401(5) 1 d . U P B 2
H25D H 0.2701 0.7488 0.2380 0.101 Uiso 0.401(5) 1 calc GR . P B 2
H25E H 0.4134 0.7032 0.2383 0.101 Uiso 0.401(5) 1 calc GR . P B 2
H25F H 0.4039 0.7798 0.2659 0.101 Uiso 0.401(5) 1 calc GR . P B 2
C26A C 0.2750(19) 0.6180(10) 0.2812(5) 0.060(3) Uani 0.401(5) 1 d . U P B 2
H26D H 0.2917 0.5907 0.3093 0.091 Uiso 0.401(5) 1 calc GR . P B 2
H26E H 0.3288 0.5948 0.2578 0.091 Uiso 0.401(5) 1 calc GR . P B 2
H26F H 0.1757 0.6160 0.2723 0.091 Uiso 0.401(5) 1 calc GR . P B 2

loop_
_atom_site_aniso_label
_atom_site_aniso_U_11
_atom_site_aniso_U_22
_atom_site_aniso_U_33
_atom_site_aniso_U_23
_atom_site_aniso_U_13
_atom_site_aniso_U_12
Si1 0.03035(18) 0.02796(18) 0.02081(17) -0.00018(13) 0.00316(13) -0.00194(14)
Si2 0.02591(17) 0.02736(18) 0.02557(18) 0.00053(14) 0.00336(13) -0.00219(14)
Si3 0.03072(18) 0.02422(17) 0.02255(17) 0.00238(13) -0.00105(13) 0.00336(14)
Si5 0.0324(2) 0.0311(2) 0.0535(3) 0.00731(18) 0.00948(18) 0.00253(16)
C2 0.0516(9) 0.0416(9) 0.0418(9) -0.0173(7) 0.0093(7) -0.0122(7)
C3 0.0377(8) 0.0399(8) 0.0346(7) -0.0025(6) 0.0123(6) 0.0008(6)
C4 0.0254(6) 0.0226(6) 0.0205(6) 0.0010(5) 0.0012(4) 0.0004(5)
C5 0.0449(9) 0.0460(9) 0.0455(9) 0.0108(7) 0.0043(7) -0.0152(7)
C6 0.0269(7) 0.0497(9) 0.0408(8) 0.0032(7) -0.0007(6) -0.0018(6)
C7 0.0418(8) 0.0511(10) 0.0510(10) -0.0146(8) 0.0076(7) 0.0069(7)
C8 0.0461(8) 0.0472(9) 0.0235(7) -0.0009(6) -0.0021(6) -0.0003(7)
C9 0.0832(13) 0.0292(8) 0.0434(9) 0.0055(7) -0.0110(9) 0.0131(8)
C14 0.0359(7) 0.0249(6) 0.0304(7) 0.0044(5) -0.0005(5) -0.0036(5)
C15 0.0309(9) 0.113(2) 0.131(2) 0.0549(18) 0.0098(11) 0.0074(11)
C16 0.0747(14) 0.0321(9) 0.118(2) -0.0033(11) 0.0320(13) 0.0127(9)
C17 0.0748(13) 0.0707(13) 0.0477(11) -0.0045(9) 0.0211(9) -0.0086(10)
S1 0.0326(4) 0.0287(4) 0.0371(5) 0.0013(3) -0.0045(3) -0.0002(3)
Si4 0.0286(6) 0.0265(7) 0.0588(13) 0.0071(8) 0.0026(8) -0.0020(5)
Si6 0.0423(7) 0.0312(5) 0.0310(5) 0.0066(4) 0.0070(5) 0.0091(5)
C1 0.053(3) 0.030(6) 0.032(3) 0.010(4) -0.001(2) 0.003(4)
C10 0.023(2) 0.020(4) 0.050(4) 0.014(3) -0.006(2) 0.001(2)
C11 0.0257(17) 0.037(2) 0.054(2) 0.0093(18) 0.0068(16) 0.0023(15)
C12 0.043(3) 0.059(3) 0.139(6) -0.035(4) -0.035(3) 0.004(2)
C13 0.037(2) 0.079(4) 0.144(6) 0.061(4) 0.015(3) -0.008(2)
C18 0.072(3) 0.050(3) 0.053(3) -0.006(2) 0.025(2) 0.006(3)
C19 0.049(2) 0.066(3) 0.039(2) -0.0060(19) -0.0119(17) 0.006(2)
C20 0.105(6) 0.044(3) 0.046(3) 0.020(3) 0.015(3) 0.023(3)
Li1 0.026(4) 0.022(3) 0.038(5) 0.001(4) -0.004(3) 0.000(3)
S1A 0.0326(3) 0.0328(3) 0.0294(3) 0.0058(2) -0.0039(2) -0.0006(2)
Si4A 0.0309(4) 0.0292(3) 0.0279(3) 0.0087(3) -0.0003(3) -0.0013(3)
Si6A 0.0299(4) 0.0334(7) 0.0339(6) -0.0037(4) -0.0051(5) 0.0042(4)
C1A 0.036(2) 0.046(5) 0.037(2) 0.013(3) -0.0023(14) 0.000(3)
C10A 0.043(2) 0.027(4) 0.0208(17) 0.003(2) -0.0052(14) -0.005(2)
C11A 0.0388(14) 0.0384(15) 0.0263(12) 0.0045(11) 0.0031(10) -0.0048(12)
C12A 0.056(2) 0.050(2) 0.0463(18) 0.016(2) -0.0090(15) 0.0112(18)
C13A 0.0570(17) 0.0550(18) 0.0416(15) 0.0145(13) 0.0048(13) -0.0194(14)
C18A 0.0360(15) 0.0414(16) 0.0568(19) -0.0040(14) 0.0010(13) 0.0113(12)
C19A 0.072(2) 0.087(3) 0.0351(16) -0.0015(16) -0.0162(15) 0.0280(19)
C20A 0.0375(16) 0.049(2) 0.108(3) -0.027(2) -0.0104(18) -0.0036(14)
Li1A 0.032(3) 0.025(2) 0.032(3) 0.001(2) -0.002(2) -0.003(2)
N3 0.0366(6) 0.0302(6) 0.0505(8) 0.0094(5) 0.0030(5) 0.0023(5)
N4 0.0329(6) 0.0330(6) 0.0395(7) -0.0051(5) 0.0078(5) -0.0080(5)
C27 0.0500(10) 0.0347(9) 0.0921(15) -0.0085(9) -0.0090(10) 0.0006(8)
C28 0.0833(15) 0.0660(13) 0.0841(16) 0.0426(12) 0.0227(12) 0.0121(11)
C29 0.0336(8) 0.0392(8) 0.0668(11) 0.0020(8) -0.0052(7) 0.0089(6)
C30 0.0336(8) 0.0434(9) 0.0639(11) -0.0120(8) 0.0144(7) 0.0009(7)
C31 0.0450(9) 0.0553(11) 0.0648(11) -0.0228(9) 0.0077(8) -0.0150(8)
C32 0.0636(12) 0.0621(12) 0.0532(11) 0.0070(9) 0.0174(9) -0.0188(9)
Li2 0.0266(10) 0.0292(10) 0.0351(11) -0.0011(9) 0.0041(9) 0.0017(8)
N1 0.0315(16) 0.036(3) 0.0393(17) 0.003(3) 0.0036(12) 0.005(3)
N2 0.041(3) 0.043(3) 0.047(4) -0.018(3) 0.007(3) 0.013(2)
C21 0.078(4) 0.066(5) 0.030(2) -0.001(2) 0.002(2) 0.026(3)
C22 0.050(2) 0.060(3) 0.106(5) -0.022(3) -0.022(3) 0.005(2)
C23 0.0390(15) 0.0484(19) 0.0437(16) 0.0004(15) 0.0058(12) 0.0178(14)
C24 0.0362(13) 0.0592(19) 0.0393(15) -0.0003(14) 0.0091(11) 0.0139(13)
C25 0.056(3) 0.115(4) 0.031(2) -0.009(2) 0.0001(16) 0.023(3)
C26 0.104(8) 0.062(5) 0.149(8) -0.067(5) 0.050(5) -0.007(4)
N1A 0.036(3) 0.025(4) 0.030(2) 0.002(3) -0.0038(19) 0.008(3)
N2A 0.031(3) 0.044(4) 0.037(3) -0.004(3) -0.002(2) 0.011(3)
C21A 0.050(4) 0.060(5) 0.068(7) 0.003(6) 0.000(5) 0.016(3)
C22A 0.043(3) 0.045(4) 0.057(4) -0.006(3) -0.008(3) -0.006(3)
C23A 0.0290(18) 0.053(3) 0.057(2) -0.006(2) 0.0068(16) 0.0107(19)
C24A 0.044(2) 0.046(2) 0.058(3) -0.008(2) 0.0139(19) 0.0178(19)
C25A 0.077(5) 0.076(4) 0.050(4) -0.010(4) 0.022(3) 0.014(4)
C26A 0.055(4) 0.061(6) 0.068(4) -0.013(4) 0.018(4) 0.000(3)

loop_
_atom_type_symbol
_atom_type_description
_atom_type_scat_dispersion_real
_atom_type_scat_dispersion_imag
_atom_type_scat_source
C C 0.0033 0.0016 'International Tables Vol C Tables 4.2.6.8 and 6.1.1.4'
H H 0.0000 0.0000 'International Tables Vol C Tables 4.2.6.8 and 6.1.1.4'
Li Li -0.0003 0.0001 'International Tables Vol C Tables 4.2.6.8 and 6.1.1.4'
N N 0.0061 0.0033 'International Tables Vol C Tables 4.2.6.8 and 6.1.1.4'
S S 0.1246 0.1234 'International Tables Vol C Tables 4.2.6.8 and 6.1.1.4'
Si Si 0.0817 0.0704 'International Tables Vol C Tables 4.2.6.8 and 6.1.1.4'

loop_
_geom_angle_atom_site_label_1
_geom_angle_atom_site_label_2
_geom_angle_atom_site_label_3
_geom_angle
_geom_angle_site_symmetry_1
_geom_angle_site_symmetry_3
_geom_angle_publ_flag
C2 Si1 C10A 106.0(3) . . ?
C2 Si1 Li1A 153.76(14) . . ?
C3 Si1 C2 104.17(7) . . ?
C3 Si1 C10A 103.3(3) . . ?
C3 Si1 Li1A 99.96(14) . . ?
C4 Si1 C2 115.61(6) . . ?
C4 Si1 C3 114.33(6) . . ?
C4 Si1 C10A 112.3(3) . . ?
C4 Si1 Li1A 42.84(13) . . ?
C1 Si1 C2 97.9(5) . . ?
C1 Si1 C3 102.6(6) . . ?
C1 Si1 C4 119.8(5) . . ?
C10A Si1 Li1A 78.0(3) . . ?
C4 Si2 C5 115.11(7) . . ?
C4 Si2 C6 115.01(6) . . ?
C4 Si2 C7 113.44(7) . . ?
C6 Si2 C5 103.09(7) . . ?
C7 Si2 C5 105.34(8) . . ?
C7 Si2 C6 103.52(8) . . ?
C4 Si3 C8 113.99(6) . . ?
C4 Si3 C9 116.11(7) . . ?
C4 Si3 C10 110.2(4) . . ?
C4 Si3 Li1 46.31(16) . . ?
C8 Si3 C9 104.45(8) . . ?
C8 Si3 C10 102.2(5) . . ?
C8 Si3 Li1 93.36(19) . . ?
C9 Si3 C10 108.8(3) . . ?
C9 Si3 Li1 159.97(17) . . ?
C10 Si3 Li1 75.5(3) . . ?
C1A Si3 C4 117.5(3) . . ?
C1A Si3 C8 103.1(3) . . ?
C1A Si3 C9 99.7(3) . . ?
C14 Si5 C15 114.77(11) . . ?
C14 Si5 C16 115.15(8) . . ?
C14 Si5 C17 113.80(8) . . ?
C15 Si5 C16 103.91(12) . . ?
C17 Si5 C15 103.53(11) . . ?
C17 Si5 C16 104.31(11) . . ?
Si1 C4 Si2 113.89(6) . . ?
Si1 C4 Si3 112.85(6) . . ?
Si1 C4 Li1 112.3(3) . . ?
Si1 C4 Li1A 103.34(18) . . ?
Si2 C4 Li1 104.7(2) . . ?
Si2 C4 Li1A 99.63(19) . . ?
Si3 C4 Si2 113.65(6) . . ?
Si3 C4 Li1 98.0(2) . . ?
Si3 C4 Li1A 112.23(16) . . ?
Si5 C14 Si6 105.95(8) . . ?
Si5 C14 Li1 103.7(3) . . ?
Si5 C14 Si6A 112.35(8) . . ?
Si5 C14 Li1A 105.3(2) . . ?
Si4 C14 Si5 119.28(11) . . ?
Si4 C14 Si6 120.12(11) . . ?
Si4 C14 Li1 103.2(2) . . ?
Si6 C14 Li1 101.8(2) . . ?
Si4A C14 Si5 122.71(8) . . ?
Si4A C14 Si6A 110.10(8) . . ?
Si4A C14 Li1A 99.92(17) . . ?
Si6A C14 Li1A 103.82(17) . . ?
C10 S1 C11 104.2(5) . . ?
C10 S1 Li1 95.5(5) . . ?
C11 S1 Li1 82.4(3) . . ?
C14 Si4 C11 108.56(16) . . ?
C14 Si4 C12 118.1(2) . . ?
C14 Si4 C13 117.6(2) . . ?
C14 Si4 Li1 44.05(17) . . ?
C11 Si4 Li1 65.9(2) . . ?
C12 Si4 C11 102.5(2) . . ?
C12 Si4 C13 102.7(3) . . ?
C12 Si4 Li1 117.1(3) . . ?
C13 Si4 C11 105.7(2) . . ?
C13 Si4 Li1 140.2(3) . . ?
C14 Si6 C18 110.58(19) . . ?
C14 Si6 C19 115.30(15) . . ?
C14 Si6 C20 117.0(2) . . ?
C14 Si6 Li1 43.36(16) . . ?
C18 Si6 C19 103.3(2) . . ?
C18 Si6 C20 104.6(3) . . ?
C18 Si6 Li1 94.2(3) . . ?
C19 Si6 Li1 81.8(2) . . ?
C20 Si6 C19 104.7(3) . . ?
C20 Si6 Li1 157.8(3) . . ?
S1 C10 Si3 107.3(7) . . ?
S1 C11 Si4 107.1(2) . . ?
Si3 Li1 Si4 125.4(3) . . ?
Si3 Li1 Si6 157.2(3) . . ?
C4 Li1 Si3 35.72(14) . . ?
C4 Li1 S1 98.6(3) . . ?
C4 Li1 Si4 150.3(4) . . ?
C4 Li1 Si6 127.7(3) . . ?
C14 Li1 Si3 157.7(4) . . ?
C14 Li1 C4 162.4(4) . . ?
C14 Li1 S1 93.5(3) . . ?
C14 Li1 Si4 32.75(14) . . ?
C14 Li1 Si6 34.88(14) . . ?
S1 Li1 Si3 64.4(2) . . ?
S1 Li1 Si4 62.7(2) . . ?
S1 Li1 Si6 120.9(3) . . ?
Si4 Li1 Si6 59.21(18) . . ?
C10A S1A Li1A 98.0(4) . . ?
C11A S1A C10A 104.4(4) . . ?
C11A S1A Li1A 82.85(18) . . ?
C14 Si4A C11A 111.44(10) . . ?
C14 Si4A C12A 115.14(16) . . ?
C14 Si4A C13A 119.45(11) . . ?
C12A Si4A C11A 103.37(16) . . ?
C12A Si4A C13A 101.58(17) . . ?
C13A Si4A C11A 104.02(14) . . ?
C14 Si6A C18A 113.74(12) . . ?
C14 Si6A C20A 114.14(14) . . ?
C18A Si6A C20A 105.15(17) . . ?
C19A Si6A C14 114.23(14) . . ?
C19A Si6A C18A 104.52(16) . . ?
C19A Si6A C20A 104.0(2) . . ?
S1A C10A Si1 117.2(5) . . ?
S1A C11A Si4A 108.30(14) . . ?
C4 Li1A Si1 33.82(11) . . ?
C4 Li1A C14 165.6(3) . . ?
C4 Li1A S1A 94.7(2) . . ?
C14 Li1A Si1 146.5(3) . . ?
C14 Li1A S1A 95.6(2) . . ?
S1A Li1A Si1 66.88(14) . . ?
C27 N3 C29 110.72(14) . . ?
C27 N3 Li2 105.86(12) . . ?
C28 N3 C27 108.17(16) . . ?
C28 N3 C29 108.28(15) . . ?
C28 N3 Li2 122.17(14) . . ?
C29 N3 Li2 101.30(11) . . ?
C30 N4 C32 108.89(13) . . ?
C30 N4 Li2 102.57(11) . . ?
C31 N4 C30 110.36(14) . . ?
C31 N4 C32 108.61(14) . . ?
C31 N4 Li2 105.96(11) . . ?
C32 N4 Li2 120.16(12) . . ?
N3 C29 C30 111.93(13) . . ?
N4 C30 C29 112.56(13) . . ?
N3 Li2 N4 87.42(9) . . ?
N3 Li2 N2 123.8(3) . . ?
N3 Li2 N1A 126.1(3) . . ?
N4 Li2 N2 120.2(4) . . ?
N4 Li2 N1A 121.3(4) . . ?
N1 Li2 N3 116.6(2) . . ?
N1 Li2 N4 125.5(3) . . ?
N1 Li2 N2 87.4(4) . . ?
N2A Li2 N3 115.4(4) . . ?
N2A Li2 N4 122.0(5) . . ?
N2A Li2 N1A 88.3(6) . . ?
C21 N1 Li2 108.5(8) . . ?
C21 N1 C23 95.5(6) . . ?
C22 N1 Li2 125.8(6) . . ?
C22 N1 C21 111.3(10) . . ?
C22 N1 C23 113.5(8) . . ?
C23 N1 Li2 97.3(5) . . ?
C24 N2 Li2 101.1(6) . . ?
C24 N2 C25 100.7(8) . . ?
C24 N2 C26 128.0(9) . . ?
C25 N2 Li2 104.8(5) . . ?
C26 N2 Li2 117.2(9) . . ?
C26 N2 C25 101.8(9) . . ?
C24 C23 N1 107.7(5) . . ?
N2 C24 C23 104.9(6) . . ?
C21A N1A Li2 112.5(14) . . ?
C21A N1A C22A 103.4(13) . . ?
C21A N1A C23A 132.5(14) . . ?
C22A N1A Li2 107.5(6) . . ?
C23A N1A Li2 102.7(8) . . ?
C23A N1A C22A 95.0(8) . . ?
C24A N2A Li2 95.6(9) . . ?
C25A N2A Li2 117.4(10) . . ?
C25A N2A C24A 113.5(14) . . ?
C25A N2A C26A 118.5(16) . . ?
C26A N2A Li2 118.9(13) . . ?
C26A N2A C24A 83.7(9) . . ?
N1A C23A C24A 100.5(7) . . ?
C23A C24A N2A 107.0(7) . . ?

loop_
_geom_bond_atom_site_label_1
_geom_bond_atom_site_label_2
_geom_bond_distance
_geom_bond_site_symmetry_2
_geom_bond_publ_flag
Si1 C2 1.8976(16) . ?
Si1 C3 1.8867(14) . ?
Si1 C4 1.8211(12) . ?
Si1 C1 1.805(15) . ?
Si1 C10A 1.978(10) . ?
Si1 Li1A 3.184(7) . ?
Si2 C4 1.8431(12) . ?
Si2 C5 1.8865(15) . ?
Si2 C6 1.8861(15) . ?
Si2 C7 1.8836(16) . ?
Si3 C4 1.8369(12) . ?
Si3 C8 1.8849(14) . ?
Si3 C9 1.8902(16) . ?
Si3 C10 1.979(14) . ?
Si3 Li1 3.116(9) . ?
Si3 C1A 1.833(10) . ?
Si5 C14 1.8271(15) . ?
Si5 C15 1.888(2) . ?
Si5 C16 1.8943(19) . ?
Si5 C17 1.884(2) . ?
C4 Li1 2.275(10) . ?
C4 Li1A 2.225(7) . ?
C14 Si4 1.733(3) . ?
C14 Si6 1.8546(17) . ?
C14 Li1 2.227(10) . ?
C14 Si4A 1.8212(15) . ?
C14 Si6A 1.8989(19) . ?
C14 Li1A 2.259(7) . ?
S1 C10 1.804(11) . ?
S1 C11 1.812(4) . ?
S1 Li1 2.534(8) . ?
Si4 C11 1.895(4) . ?
Si4 C12 1.873(6) . ?
Si4 C13 1.891(5) . ?
Si4 Li1 3.118(10) . ?
Si6 C18 1.891(5) . ?
Si6 C19 1.898(5) . ?
Si6 C20 1.891(6) . ?
Si6 Li1 3.175(9) . ?
S1A C10A 1.807(8) . ?
S1A C11A 1.807(3) . ?
S1A Li1A 2.618(6) . ?
Si4A C11A 1.919(3) . ?
Si4A C12A 1.881(4) . ?
Si4A C13A 1.893(3) . ?
Si6A C18A 1.900(3) . ?
Si6A C19A 1.882(3) . ?
Si6A C20A 1.903(4) . ?
N3 C27 1.469(2) . ?
N3 C28 1.465(2) . ?
N3 C29 1.4731(19) . ?
N3 Li2 2.119(3) . ?
N4 C30 1.471(2) . ?
N4 C31 1.464(2) . ?
N4 C32 1.473(2) . ?
N4 Li2 2.122(2) . ?
C29 C30 1.497(2) . ?
Li2 N1 2.114(11) . ?
Li2 N2 2.153(12) . ?
Li2 N1A 2.133(16) . ?
Li2 N2A 2.09(2) . ?
N1 C21 1.581(17) . ?
N1 C22 1.215(11) . ?
N1 C23 1.658(10) . ?
N2 C24 1.421(13) . ?
N2 C25 1.690(12) . ?
N2 C26 1.424(17) . ?
C23 C24 1.492(5) . ?
N1A C21A 1.26(2) . ?
N1A C22A 1.831(15) . ?
N1A C23A 1.418(18) . ?
N2A C24A 1.740(16) . ?
N2A C25A 1.15(2) . ?
N2A C26A 1.51(2) . ?
C23A C24A 1.510(8) . ?
